data_1545147
loop_
_publ_author_name
'Zhang, Dewu'
'Zhao, Lili'
'Wang, Lining'
'Fang, Xiaomei'
'Zhao, Jianyuan'
'Wang, Xinwei'
'Li, Li'
'Liu, Hongyu'
'Wei, Yuzhen'
'You, Xuefu'
'Cen, Shan'
'Yu, Liyan'

_publ_section_title
;
 Griseofulvin Derivative and Indole Alkaloids from Penicillium
 griseofulvum CPCC 400528.
;
_journal_issue 2
_journal_name_full 'Journal of natural products'
_journal_page_first 371
_journal_page_last 376
_journal_paper_doi 10.1021/acs.jnatprod.6b00829
_journal_volume 80
_journal_year 2017
_chemical_absolute_configuration ad
_chemical_formula_moiety 'C26 H33 N3 O5,CH4 O'
_chemical_formula_sum 'C27 H37 N3 O6'
_chemical_formula_weight 499.60
_chemical_name_systematic
; 
 ? 
;
_space_group_IT_number 19
_symmetry_cell_setting orthorhombic
_symmetry_space_group_name_Hall 'P 2ac 2ab'
_symmetry_space_group_name_H-M 'P 21 21 21'
_atom_sites_solution_hydrogens geom
_atom_sites_solution_primary direct
_atom_sites_solution_secondary difmap
_audit_creation_method SHELXL-97
_cell_angle_alpha 90.00
_cell_angle_beta 90.00
_cell_angle_gamma 90.00
_cell_formula_units_Z 4
_cell_length_a 10.831(2)
_cell_length_b 14.3307(19)
_cell_length_c 16.615(3)
_cell_measurement_reflns_used 4845
_cell_measurement_temperature 295
_cell_measurement_theta_max 72.18
_cell_measurement_theta_min 4.07
_cell_volume 2578.9(7)
_computing_cell_refinement 'CrystalClear (Rigaku Inc., 2008)'
_computing_data_collection 'CrystalClear (Rigaku Inc., 2008)'
_computing_data_reduction 'CrystalClear (Rigaku Inc., 2008)'
_computing_molecular_graphics ORTEPII(Johnson,1976)andPLUTON(Spek,1990)
_computing_publication_material 'SHELXL97(Sheldrick, 1997)'
_computing_structure_refinement 'SHELXL-97 (Sheldrick, 1997)'
_computing_structure_solution 'SHELXS-97 (Sheldrick, 1990)'
_diffrn_ambient_temperature 295
_diffrn_detector_area_resol_mean 0
_diffrn_measured_fraction_theta_full 0.982
_diffrn_measured_fraction_theta_max 0.982
_diffrn_measurement_device_type 'MicroMax 002+'
_diffrn_measurement_method \f\k
_diffrn_radiation_monochromator confocal
_diffrn_radiation_source 'fine-focus sealed tube'
_diffrn_radiation_type CuK\a
_diffrn_radiation_wavelength 1.54178
_diffrn_reflns_av_R_equivalents 0.0391
_diffrn_reflns_av_sigmaI/netI 0.0329
_diffrn_reflns_limit_h_max 10
_diffrn_reflns_limit_h_min -13
_diffrn_reflns_limit_k_max 17
_diffrn_reflns_limit_k_min -14
_diffrn_reflns_limit_l_max 18
_diffrn_reflns_limit_l_min -20
_diffrn_reflns_number 16929
_diffrn_reflns_theta_full 72.18
_diffrn_reflns_theta_max 72.18
_diffrn_reflns_theta_min 4.07
_diffrn_standards_decay_% 0
_diffrn_standards_interval_count 0
_diffrn_standards_interval_time 0
_diffrn_standards_number 0
_exptl_absorpt_coefficient_mu 0.744
_exptl_absorpt_correction_T_max 1.000
_exptl_absorpt_correction_T_min 0.722
_exptl_absorpt_correction_type multi-scan
_exptl_crystal_colour Colorless
_exptl_crystal_density_diffrn 1.287
_exptl_crystal_density_method 'not measured'
_exptl_crystal_description block
_exptl_crystal_F_000 1072
_exptl_crystal_size_max 0.56
_exptl_crystal_size_mid 0.52
_exptl_crystal_size_min 0.31
_refine_diff_density_max 0.273
_refine_diff_density_min -0.201
_refine_diff_density_rms 0.044
_refine_ls_abs_structure_details 'Flack H D (1983), Acta Cryst. A39, 876-881'
_refine_ls_abs_structure_Flack -0.02(19)
_refine_ls_extinction_coef 0.0116(7)
_refine_ls_extinction_expression Fc^*^=kFc[1+0.001xFc^2^\l^3^/sin(2\q)]^-1/4^
_refine_ls_extinction_method SHELXL
_refine_ls_goodness_of_fit_ref 1.033
_refine_ls_hydrogen_treatment mixed
_refine_ls_matrix_type full
_refine_ls_number_parameters 327
_refine_ls_number_reflns 4845
_refine_ls_number_restraints 1
_refine_ls_restrained_S_all 1.044
_refine_ls_R_factor_all 0.0435
_refine_ls_R_factor_gt 0.0411
_refine_ls_shift/su_max 0.001
_refine_ls_shift/su_mean 0.000
_refine_ls_structure_factor_coef Fsqd
_refine_ls_weighting_details 'calc w=1/[\s^2^(Fo^2^)+(0.0740P)^2^+0.0594P] where P=(Fo^2^+2Fc^2^)/3'
_refine_ls_weighting_scheme calc
_refine_ls_wR_factor_gt 0.1079
_refine_ls_wR_factor_ref 0.1107
_reflns_number_gt 4513
_reflns_number_total 4845
_reflns_threshold_expression >2sigma(I)
_cod_data_source_file np6b00829_si_002.cif
_cod_data_source_block 5684
_cod_depositor_comments
;
The following automatic conversions were performed:

'_exptl_absorpt_correction_type' value 'Multi-scan' changed to
'multi-scan' according to
/usr/data/users/saulius/crontab/automatic-downloads/rss-feeds/ACS/lib/dictionaries/cif_core.dic
dictionary named 'cif_core.dic' version 2.4.2 from 2011-04-26.

Automatic conversion script
Id: cif_fix_values 4268 2015-11-12 08:31:59Z antanas 

 Adding full bibliography for 1545147.cif.
;
_cod_original_sg_symbol_H-M 'P 212121'
_cod_database_code 1545147

loop_
_symmetry_equiv_pos_as_xyz
'x, y, z'
'-x+1/2, -y, z+1/2'
'-x, y+1/2, -z+1/2'
'x+1/2, -y+1/2, -z'

loop_
_atom_site_label
_atom_site_type_symbol
_atom_site_fract_x
_atom_site_fract_y
_atom_site_fract_z
_atom_site_U_iso_or_equiv
_atom_site_adp_type
_atom_site_occupancy
_atom_site_symmetry_multiplicity
_atom_site_calc_flag
_atom_site_refinement_flags
O1 O -1.13933(11) -0.62360(12) 0.07302(8) 0.0576(4) Uani 1 1 d .
O2 O -0.67541(14) -0.51852(13) -0.12786(9) 0.0661(4) Uani 1 1 d .
O3 O -0.51171(10) -0.53440(10) 0.00334(8) 0.0474(3) Uani 1 1 d .
O4 O -1.26794(17) -0.50516(11) 0.23973(12) 0.0738(5) Uani 1 1 d .
O5 O -1.32989(13) -0.64602(13) 0.22307(10) 0.0661(4) Uani 1 1 d .
N1 N -0.94453(12) -0.61169(11) 0.01897(9) 0.0401(3) Uani 1 1 d .
N2 N -1.19043(14) -0.69035(11) 0.39285(9) 0.0434(3) Uani 1 1 d .
N3 N -1.24954(14) -0.58946(12) 0.23867(10) 0.0487(4) Uani 1 1 d .
C1 C -0.95648(14) -0.62525(12) 0.16095(10) 0.0367(4) Uani 1 1 d .
C2 C -1.02825(15) -0.62101(13) 0.08101(10) 0.0410(4) Uani 1 1 d .
C4 C -0.97285(16) -0.60317(14) -0.06798(11) 0.0444(4) Uani 1 1 d .
C5 C -0.85116(19) -0.61919(18) -0.11354(12) 0.0572(5) Uani 1 1 d .
H5A H -0.8303 -0.6849 -0.1103 0.069 Uiso 1 1 calc R
H5B H -0.8642 -0.6043 -0.1699 0.069 Uiso 1 1 calc R
C6 C -0.74184(16) -0.56250(14) -0.08296(11) 0.0465(4) Uani 1 1 d .
C7 C -0.72363(14) -0.56941(11) 0.00504(11) 0.0367(3) Uani 1 1 d .
C8 C -0.61304(14) -0.55261(11) 0.04773(11) 0.0381(4) Uani 1 1 d .
C9 C -0.61284(15) -0.55700(13) 0.13174(11) 0.0430(4) Uani 1 1 d .
H9A H -0.5399 -0.5460 0.1597 0.052 Uiso 1 1 calc R
C10 C -0.72051(16) -0.57760(13) 0.17417(11) 0.0429(4) Uani 1 1 d .
H10A H -0.7195 -0.5775 0.2301 0.052 Uiso 1 1 calc R
C11 C -0.82850(14) -0.59808(12) 0.13379(11) 0.0376(4) Uani 1 1 d .
C12 C -0.82676(14) -0.59395(11) 0.05005(11) 0.0358(4) Uani 1 1 d .
C13 C -0.96712(15) -0.72625(12) 0.19807(11) 0.0404(4) Uani 1 1 d .
C14 C -1.10103(15) -0.72440(11) 0.23133(11) 0.0386(4) Uani 1 1 d .
H14A H -1.1551 -0.7300 0.1843 0.046 Uiso 1 1 calc R
C15 C -1.13917(18) -0.80356(13) 0.28884(12) 0.0475(4) Uani 1 1 d .
H15A H -1.2242 -0.8205 0.2777 0.057 Uiso 1 1 calc R
H15B H -1.0883 -0.8578 0.2778 0.057 Uiso 1 1 calc R
C16 C -1.12777(18) -0.77960(12) 0.37672(12) 0.0461(4) Uani 1 1 d .
H16A H -1.0402 -0.7738 0.3907 0.055 Uiso 1 1 calc R
C17 C -1.1900(3) -0.84638(16) 0.43556(15) 0.0671(6) Uani 1 1 d .
H17A H -1.1322 -0.8934 0.4541 0.080 Uiso 1 1 calc R
H17B H -1.2597 -0.8772 0.4104 0.080 Uiso 1 1 calc R
C18 C -1.2327(3) -0.78517(17) 0.50538(15) 0.0705(6) Uani 1 1 d .
H18A H -1.1916 -0.8030 0.5549 0.085 Uiso 1 1 calc R
H18B H -1.3212 -0.7903 0.5130 0.085 Uiso 1 1 calc R
C19 C -1.1971(2) -0.68587(16) 0.48100(12) 0.0577(5) Uani 1 1 d .
H19A H -1.2592 -0.6414 0.4983 0.069 Uiso 1 1 calc R
H19B H -1.1181 -0.6684 0.5039 0.069 Uiso 1 1 calc R
C21 C -1.12124(17) -0.61489(12) 0.35587(11) 0.0426(4) Uani 1 1 d .
H21A H -1.0370 -0.6158 0.3756 0.051 Uiso 1 1 calc R
H21B H -1.1579 -0.5556 0.3708 0.051 Uiso 1 1 calc R
C22 C -1.12069(15) -0.62408(11) 0.26408(10) 0.0371(3) Uani 1 1 d .
C23 C -1.02045(15) -0.56293(11) 0.22410(10) 0.0383(3) Uani 1 1 d .
H23A H -1.0575 -0.5089 0.1985 0.046 Uiso 1 1 calc R
H23B H -0.9613 -0.5416 0.2639 0.046 Uiso 1 1 calc R
C24 C -1.0675(2) -0.6768(2) -0.09380(16) 0.0755(7) Uani 1 1 d .
H24A H -1.0349 -0.7379 -0.0835 0.113 Uiso 1 1 calc R
H24B H -1.0843 -0.6702 -0.1502 0.113 Uiso 1 1 calc R
H24C H -1.1424 -0.6683 -0.0638 0.113 Uiso 1 1 calc R
C25 C -1.0220(2) -0.50483(18) -0.08367(15) 0.0692(6) Uani 1 1 d .
H25A H -0.9617 -0.4598 -0.0669 0.104 Uiso 1 1 calc R
H25B H -1.0970 -0.4956 -0.0539 0.104 Uiso 1 1 calc R
H25C H -1.0382 -0.4973 -0.1401 0.104 Uiso 1 1 calc R
C26 C -0.9516(2) -0.80298(14) 0.13513(14) 0.0582(5) Uani 1 1 d .
H26A H -0.9589 -0.8629 0.1606 0.087 Uiso 1 1 calc R
H26B H -0.8718 -0.7976 0.1105 0.087 Uiso 1 1 calc R
H26C H -1.0145 -0.7967 0.0947 0.087 Uiso 1 1 calc R
C27 C -0.86943(18) -0.74045(15) 0.26343(14) 0.0537(5) Uani 1 1 d .
H27A H -0.8770 -0.8021 0.2854 0.081 Uiso 1 1 calc R
H27B H -0.8813 -0.6953 0.3054 0.081 Uiso 1 1 calc R
H27C H -0.7887 -0.7329 0.2405 0.081 Uiso 1 1 calc R
C28 C -0.39399(16) -0.54564(17) 0.04126(14) 0.0569(5) Uani 1 1 d .
H28A H -0.3298 -0.5308 0.0036 0.085 Uiso 1 1 calc R
H28B H -0.3848 -0.6091 0.0589 0.085 Uiso 1 1 calc R
H28C H -0.3885 -0.5046 0.0868 0.085 Uiso 1 1 calc R
O1M O -0.0355(2) -0.2748(2) -0.11580(14) 0.1090(8) Uani 1 1 d D
H1M H -0.1278 -0.2848 -0.1252 0.131 Uiso 1 1 d RD
C1M C 0.0139(3) -0.2196(3) -0.1749(2) 0.1091(13) Uani 1 1 d .
H1MA H -0.0457 -0.1738 -0.1911 0.131 Uiso 1 1 calc R
H1MB H 0.0359 -0.2576 -0.2203 0.131 Uiso 1 1 calc R
H1MC H 0.0863 -0.1889 -0.1547 0.131 Uiso 1 1 calc R

loop_
_atom_site_aniso_label
_atom_site_aniso_U_11
_atom_site_aniso_U_22
_atom_site_aniso_U_33
_atom_site_aniso_U_23
_atom_site_aniso_U_13
_atom_site_aniso_U_12
O1 0.0304(6) 0.0980(11) 0.0444(8) 0.0041(7) -0.0017(5) -0.0014(7)
O2 0.0526(8) 0.1030(12) 0.0427(8) 0.0146(8) 0.0046(6) -0.0113(8)
O3 0.0303(6) 0.0670(8) 0.0450(7) 0.0072(6) 0.0018(5) -0.0017(5)
O4 0.0668(10) 0.0647(9) 0.0898(13) 0.0076(8) 0.0051(9) 0.0252(7)
O5 0.0360(7) 0.0946(11) 0.0676(10) 0.0120(9) -0.0057(7) -0.0058(7)
N1 0.0301(6) 0.0570(8) 0.0333(7) -0.0025(6) -0.0008(5) -0.0010(6)
N2 0.0491(8) 0.0471(7) 0.0340(8) 0.0021(6) 0.0015(6) -0.0041(6)
N3 0.0428(8) 0.0622(9) 0.0412(9) 0.0072(7) 0.0050(7) 0.0087(7)
C1 0.0313(7) 0.0461(8) 0.0326(8) -0.0004(7) -0.0006(6) -0.0025(6)
C2 0.0335(7) 0.0532(9) 0.0364(9) -0.0023(8) -0.0002(6) -0.0013(7)
C4 0.0382(8) 0.0636(10) 0.0316(8) -0.0042(8) -0.0036(7) -0.0013(8)
C5 0.0501(10) 0.0826(14) 0.0388(10) -0.0111(10) 0.0032(8) -0.0022(10)
C6 0.0369(8) 0.0643(11) 0.0385(10) 0.0013(9) 0.0043(7) 0.0031(8)
C7 0.0312(7) 0.0421(8) 0.0368(9) -0.0009(7) 0.0017(6) 0.0028(6)
C8 0.0307(7) 0.0418(8) 0.0419(9) 0.0020(7) 0.0012(7) 0.0012(6)
C9 0.0315(7) 0.0530(9) 0.0443(10) 0.0008(8) -0.0053(7) -0.0037(7)
C10 0.0389(8) 0.0555(10) 0.0343(9) 0.0026(8) -0.0028(7) -0.0052(7)
C11 0.0325(8) 0.0462(8) 0.0342(8) 0.0018(7) -0.0011(7) -0.0015(6)
C12 0.0299(7) 0.0405(8) 0.0369(9) -0.0026(7) -0.0021(6) 0.0018(6)
C13 0.0391(8) 0.0397(8) 0.0425(9) -0.0012(7) 0.0033(7) 0.0005(7)
C14 0.0376(8) 0.0404(8) 0.0380(9) -0.0032(7) -0.0007(7) -0.0058(6)
C15 0.0525(10) 0.0414(8) 0.0487(11) -0.0030(8) 0.0049(8) -0.0098(8)
C16 0.0503(10) 0.0423(8) 0.0458(10) 0.0090(8) -0.0033(8) -0.0052(7)
C17 0.0875(16) 0.0554(11) 0.0583(13) 0.0160(10) -0.0005(12) -0.0157(11)
C18 0.0893(16) 0.0765(14) 0.0457(12) 0.0158(11) 0.0037(12) -0.0191(13)
C19 0.0715(13) 0.0660(12) 0.0354(10) 0.0046(9) 0.0018(9) -0.0106(10)
C21 0.0504(9) 0.0421(8) 0.0353(9) 0.0004(7) 0.0008(7) -0.0034(7)
C22 0.0365(8) 0.0405(8) 0.0343(8) 0.0013(7) -0.0002(6) -0.0003(6)
C23 0.0405(8) 0.0379(8) 0.0365(8) 0.0009(7) 0.0018(7) -0.0030(6)
C24 0.0651(13) 0.106(2) 0.0556(14) -0.0217(13) -0.0027(11) -0.0257(14)
C25 0.0650(13) 0.0847(16) 0.0579(13) 0.0098(12) -0.0089(11) 0.0159(11)
C26 0.0613(12) 0.0500(10) 0.0635(13) -0.0127(10) 0.0138(10) 0.0008(9)
C27 0.0427(9) 0.0561(10) 0.0623(13) 0.0131(9) -0.0004(9) 0.0043(8)
C28 0.0298(8) 0.0812(14) 0.0597(12) 0.0142(11) -0.0014(8) -0.0040(9)
O1M 0.0757(13) 0.156(2) 0.0953(16) 0.0306(16) -0.0142(12) -0.0119(14)
C1M 0.0790(19) 0.176(4) 0.0729(19) 0.021(2) -0.0083(16) -0.025(2)

loop_
_atom_type_symbol
_atom_type_description
_atom_type_scat_dispersion_real
_atom_type_scat_dispersion_imag
_atom_type_scat_source
C C 0.0181 0.0091 'International Tables Vol C Tables 4.2.6.8 and 6.1.1.4'
H H 0.0000 0.0000 'International Tables Vol C Tables 4.2.6.8 and 6.1.1.4'
N N 0.0311 0.0180 'International Tables Vol C Tables 4.2.6.8 and 6.1.1.4'
O O 0.0492 0.0322 'International Tables Vol C Tables 4.2.6.8 and 6.1.1.4'

loop_
_geom_angle_atom_site_label_1
_geom_angle_atom_site_label_2
_geom_angle_atom_site_label_3
_geom_angle
C8 O3 C28 117.56(14)
C2 N1 C12 109.94(14)
C2 N1 C4 126.90(13)
C12 N1 C4 122.24(13)
C21 N2 C19 114.53(15)
C21 N2 C16 109.39(14)
C19 N2 C16 104.04(15)
O5 N3 O4 122.94(17)
O5 N3 C22 119.45(16)
O4 N3 C22 117.48(17)
C11 C1 C2 101.28(13)
C11 C1 C23 117.83(14)
C2 C1 C23 109.70(13)
C11 C1 C13 114.88(13)
C2 C1 C13 109.66(14)
C23 C1 C13 103.44(13)
O1 C2 N1 125.04(17)
O1 C2 C1 126.50(16)
N1 C2 C1 108.44(13)
N1 C4 C25 108.31(16)
N1 C4 C24 110.77(17)
C25 C4 C24 110.74(19)
N1 C4 C5 106.87(14)
C25 C4 C5 110.63(19)
C24 C4 C5 109.45(18)
C6 C5 C4 115.01(16)
C6 C5 H5A 108.5
C4 C5 H5A 108.5
C6 C5 H5B 108.5
C4 C5 H5B 108.5
H5A C5 H5B 107.5
O2 C6 C7 124.31(17)
O2 C6 C5 122.22(18)
C7 C6 C5 113.44(16)
C12 C7 C8 117.03(15)
C12 C7 C6 116.23(14)
C8 C7 C6 126.74(15)
O3 C8 C9 123.65(14)
O3 C8 C7 116.66(15)
C9 C8 C7 119.69(15)
C10 C9 C8 120.89(15)
C10 C9 H9A 119.6
C8 C9 H9A 119.6
C11 C10 C9 120.53(16)
C11 C10 H10A 119.7
C9 C10 H10A 119.7
C10 C11 C12 117.72(15)
C10 C11 C1 133.48(16)
C12 C11 C1 108.79(13)
C7 C12 C11 124.01(14)
C7 C12 N1 125.46(15)
C11 C12 N1 110.40(14)
C26 C13 C27 108.33(16)
C26 C13 C14 111.03(15)
C27 C13 C14 113.31(15)
C26 C13 C1 112.65(15)
C27 C13 C1 110.42(14)
C14 C13 C1 101.06(12)
C15 C14 C22 115.35(14)
C15 C14 C13 117.33(15)
C22 C14 C13 105.60(13)
C15 C14 H14A 105.9
C22 C14 H14A 105.9
C13 C14 H14A 105.9
C16 C15 C14 114.33(14)
C16 C15 H15A 108.7
C14 C15 H15A 108.7
C16 C15 H15B 108.7
C14 C15 H15B 108.7
H15A C15 H15B 107.6
N2 C16 C15 109.69(15)
N2 C16 C17 102.98(17)
C15 C16 C17 116.26(17)
N2 C16 H16A 109.2
C15 C16 H16A 109.2
C17 C16 H16A 109.2
C16 C17 C18 105.10(18)
C16 C17 H17A 110.7
C18 C17 H17A 110.7
C16 C17 H17B 110.7
C18 C17 H17B 110.7
H17A C17 H17B 108.8
C17 C18 C19 104.91(18)
C17 C18 H18A 110.8
C19 C18 H18A 110.8
C17 C18 H18B 110.8
C19 C18 H18B 110.8
H18A C18 H18B 108.8
N2 C19 C18 103.66(17)
N2 C19 H19A 111.0
C18 C19 H19A 111.0
N2 C19 H19B 111.0
C18 C19 H19B 111.0
H19A C19 H19B 109.0
N2 C21 C22 111.07(14)
N2 C21 H21A 109.4
C22 C21 H21A 109.4
N2 C21 H21B 109.4
C22 C21 H21B 109.4
H21A C21 H21B 108.0
C21 C22 N3 103.99(14)
C21 C22 C23 112.48(13)
N3 C22 C23 109.64(13)
C21 C22 C14 115.44(14)
N3 C22 C14 109.07(13)
C23 C22 C14 106.15(13)
C1 C23 C22 106.25(13)
C1 C23 H23A 110.5
C22 C23 H23A 110.5
C1 C23 H23B 110.5
C22 C23 H23B 110.5
H23A C23 H23B 108.7
C4 C24 H24A 109.5
C4 C24 H24B 109.5
H24A C24 H24B 109.5
C4 C24 H24C 109.5
H24A C24 H24C 109.5
H24B C24 H24C 109.5
C4 C25 H25A 109.5
C4 C25 H25B 109.5
H25A C25 H25B 109.5
C4 C25 H25C 109.5
H25A C25 H25C 109.5
H25B C25 H25C 109.5
C13 C26 H26A 109.5
C13 C26 H26B 109.5
H26A C26 H26B 109.5
C13 C26 H26C 109.5
H26A C26 H26C 109.5
H26B C26 H26C 109.5
C13 C27 H27A 109.5
C13 C27 H27B 109.5
H27A C27 H27B 109.5
C13 C27 H27C 109.5
H27A C27 H27C 109.5
H27B C27 H27C 109.5
O3 C28 H28A 109.5
O3 C28 H28B 109.5
H28A C28 H28B 109.5
O3 C28 H28C 109.5
H28A C28 H28C 109.5
H28B C28 H28C 109.5
C1M O1M H1M 110.7
O1M C1M H1MA 109.5
O1M C1M H1MB 109.5
H1MA C1M H1MB 109.5
O1M C1M H1MC 109.5
H1MA C1M H1MC 109.5
H1MB C1M H1MC 109.5

loop_
_geom_bond_atom_site_label_1
_geom_bond_atom_site_label_2
_geom_bond_distance
O1 C2 1.211(2)
O2 C6 1.213(2)
O3 C8 1.348(2)
O3 C28 1.431(2)
O4 N3 1.224(2)
O5 N3 1.217(2)
N1 C2 1.379(2)
N1 C12 1.399(2)
N1 C4 1.482(2)
N2 C21 1.452(2)
N2 C19 1.468(2)
N2 C16 1.473(2)
N3 C22 1.540(2)
C1 C11 1.509(2)
C1 C2 1.540(2)
C1 C23 1.542(2)
C1 C13 1.578(2)
C4 C25 1.529(3)
C4 C24 1.532(3)
C4 C5 1.537(3)
C5 C6 1.523(3)
C5 H5A 0.9700
C5 H5B 0.9700
C6 C7 1.479(3)
C7 C12 1.390(2)
C7 C8 1.413(2)
C8 C9 1.397(2)
C9 C10 1.394(2)
C9 H9A 0.9300
C10 C11 1.380(2)
C10 H10A 0.9300
C11 C12 1.393(2)
C13 C26 1.527(3)
C13 C27 1.530(3)
C13 C14 1.552(2)
C14 C15 1.540(2)
C14 C22 1.552(2)
C14 H14A 0.9800
C15 C16 1.505(3)
C15 H15A 0.9700
C15 H15B 0.9700
C16 C17 1.525(3)
C16 H16A 0.9800
C17 C18 1.526(4)
C17 H17A 0.9700
C17 H17B 0.9700
C18 C19 1.529(3)
C18 H18A 0.9700
C18 H18B 0.9700
C19 H19A 0.9700
C19 H19B 0.9700
C21 C22 1.531(2)
C21 H21A 0.9700
C21 H21B 0.9700
C22 C23 1.545(2)
C23 H23A 0.9700
C23 H23B 0.9700
C24 H24A 0.9600
C24 H24B 0.9600
C24 H24C 0.9600
C25 H25A 0.9600
C25 H25B 0.9600
C25 H25C 0.9600
C26 H26A 0.9600
C26 H26B 0.9600
C26 H26C 0.9600
C27 H27A 0.9600
C27 H27B 0.9600
C27 H27C 0.9600
C28 H28A 0.9600
C28 H28B 0.9600
C28 H28C 0.9600
O1M C1M 1.369(4)
O1M H1M 1.0227
C1M H1MA 0.9600
C1M H1MB 0.9600
C1M H1MC 0.9600

loop_
_geom_hbond_atom_site_label_D
_geom_hbond_atom_site_label_H
_geom_hbond_atom_site_label_A
_geom_hbond_distance_DH
_geom_hbond_distance_HA
_geom_hbond_distance_DA
_geom_hbond_angle_DHA
_geom_hbond_site_symmetry_A
O1M H1M N2 1.02 2.02 3.014(3) 162.5 2_344
